data_7034330
loop_
_publ_author_name
'Buchalski, Piotr'
'Pacholski, Roman'
'Chodkiewicz, Krzysztof'
'Buchowicz, W\/lodzimierz'
'Suwi\'nska, Kinga'
'Shkurenko, Aleksander'

_publ_section_title
;
 Novel imidazolium and imidazolinium salts containing the
 9-nickelafluorenyl anion - synthesis, structures and reactivity.
;
_journal_issue 16
_journal_name_full 'Dalton transactions (Cambridge, England : 2003)'
_journal_page_first 7169
_journal_page_last 7176
_journal_paper_doi 10.1039/c4dt03786c
_journal_volume 44
_journal_year 2015
_chemical_formula_sum 'C33 H36 N2 Ni'
_chemical_formula_weight 519.35
_chemical_name_systematic
; 
 ? 
;
_space_group_IT_number 14
_symmetry_cell_setting monoclinic
_symmetry_space_group_name_Hall '-P 2ybc'
_symmetry_space_group_name_H-M 'P 1 21/c 1'
_atom_sites_solution_hydrogens geom
_atom_sites_solution_primary direct
_atom_sites_solution_secondary difmap
_audit_creation_method SHELXL-97
_audit_update_record
;
2014-12-10 deposited with the CCDC.
2015-03-06 downloaded from the CCDC.
;
_cell_angle_alpha 90.00
_cell_angle_beta 96.035(1)
_cell_angle_gamma 90.00
_cell_formula_units_Z 4
_cell_length_a 10.6985(1)
_cell_length_b 15.4023(1)
_cell_length_c 16.7954(1)
_cell_measurement_reflns_used 21236
_cell_measurement_temperature 100(2)
_cell_measurement_theta_max 34.8674
_cell_measurement_theta_min 3.2160
_cell_volume 2752.23(4)
_computing_structure_refinement 'SHELXL-97 (Sheldrick, 1997)'
_computing_structure_solution 'SHELXS-97 (Sheldrick, 1990)'
_diffrn_ambient_temperature 100(2)
_diffrn_detector_area_resol_mean 16.2974
_diffrn_measured_fraction_theta_full 0.945
_diffrn_measured_fraction_theta_max 0.945
_diffrn_measurement_device_type 'SuperNova, Dual, Cu at zero, Eos'
_diffrn_measurement_method '\w scans'
_diffrn_radiation_monochromator mirror
_diffrn_radiation_source 'SuperNova (Mo) X-ray Source'
_diffrn_radiation_type MoK\a
_diffrn_radiation_wavelength 0.71073
_diffrn_reflns_av_R_equivalents 0.0201
_diffrn_reflns_av_sigmaI/netI 0.0493
_diffrn_reflns_limit_h_max 17
_diffrn_reflns_limit_h_min -16
_diffrn_reflns_limit_k_max 24
_diffrn_reflns_limit_k_min -24
_diffrn_reflns_limit_l_max 23
_diffrn_reflns_limit_l_min -26
_diffrn_reflns_number 43738
_diffrn_reflns_theta_full 34.95
_diffrn_reflns_theta_max 34.95
_diffrn_reflns_theta_min 3.22
_exptl_absorpt_coefficient_mu 0.728
_exptl_absorpt_correction_T_max 1.00000
_exptl_absorpt_correction_T_min 0.69742
_exptl_absorpt_correction_type multi-scan
_exptl_absorpt_process_details
;
CrysAlisPro, Agilent Technologies,
Version 1.171.35.21b (release 03-02-2012 CrysAlis171 .NET)
(compiled Feb  3 2012,10:37:01)
Empirical absorption correction using spherical harmonics,
 implemented in SCALE3 ABSPACK scaling algorithm.
;
_exptl_crystal_colour 'deep red'
_exptl_crystal_density_diffrn 1.253
_exptl_crystal_density_method 'not measured'
_exptl_crystal_description block
_exptl_crystal_F_000 1104
_exptl_crystal_size_max 0.57
_exptl_crystal_size_mid 0.41
_exptl_crystal_size_min 0.23
_refine_diff_density_max 0.508
_refine_diff_density_min -0.396
_refine_diff_density_rms 0.055
_refine_ls_extinction_method none
_refine_ls_goodness_of_fit_ref 1.061
_refine_ls_hydrogen_treatment constr
_refine_ls_matrix_type full
_refine_ls_number_parameters 329
_refine_ls_number_reflns 11418
_refine_ls_number_restraints 0
_refine_ls_restrained_S_all 1.061
_refine_ls_R_factor_all 0.0413
_refine_ls_R_factor_gt 0.0322
_refine_ls_shift/su_max 0.001
_refine_ls_shift/su_mean 0.000
_refine_ls_structure_factor_coef Fsqd
_refine_ls_weighting_details 'calc w=1/[\s^2^(Fo^2^)+(0.0415P)^2^+0.6918P] where P=(Fo^2^+2Fc^2^)/3'
_refine_ls_weighting_scheme calc
_refine_ls_wR_factor_gt 0.0820
_refine_ls_wR_factor_ref 0.0877
_reflns_number_gt 9716
_reflns_number_total 11418
_reflns_threshold_expression >2\s(I)
_cod_data_source_file c4dt03786c2.cif
_cod_data_source_block 4
_cod_depositor_comments 'Adding full bibliography for 7034327--7034332.cif.'
_cod_database_code 7034330

loop_
_symmetry_equiv_pos_as_xyz
'x, y, z'
'-x, y+1/2, -z+1/2'
'-x, -y, -z'
'x, -y-1/2, z-1/2'

loop_
_atom_site_label
_atom_site_type_symbol
_atom_site_fract_x
_atom_site_fract_y
_atom_site_fract_z
_atom_site_U_iso_or_equiv
_atom_site_adp_type
_atom_site_occupancy
_atom_site_symmetry_multiplicity
_atom_site_calc_flag
_atom_site_refinement_flags
C1 C 0.73784(11) 0.51926(7) 0.16552(7) 0.0277(2) Uani 1 1 d .
H1 H 0.6856 0.5202 0.2079 0.033 Uiso 1 1 calc R
C2 C 0.86902(11) 0.50960(7) 0.17361(7) 0.0298(2) Uani 1 1 d .
H2 H 0.9216 0.5027 0.2224 0.036 Uiso 1 1 calc R
C3 C 0.90920(13) 0.51200(7) 0.09510(8) 0.0354(3) Uani 1 1 d .
H3 H 0.9932 0.5051 0.0826 0.042 Uiso 1 1 calc R
C4 C 0.80367(15) 0.52624(7) 0.03949(7) 0.0379(3) Uani 1 1 d .
H4 H 0.8039 0.5338 -0.0166 0.046 Uiso 1 1 calc R
C5 C 0.69737(13) 0.52731(7) 0.08250(8) 0.0337(2) Uani 1 1 d .
H5 H 0.6126 0.5326 0.0597 0.040 Uiso 1 1 calc R
C6 C 0.89671(9) 0.30758(6) 0.10712(5) 0.01810(15) Uani 1 1 d .
C7 C 1.02894(9) 0.30677(7) 0.11539(6) 0.02338(18) Uani 1 1 d .
H7 H 1.0731 0.3603 0.1202 0.028 Uiso 1 1 calc R
C8 C 1.09694(10) 0.22931(8) 0.11670(6) 0.0271(2) Uani 1 1 d .
H8 H 1.1862 0.2309 0.1218 0.033 Uiso 1 1 calc R
C9 C 1.03500(10) 0.14980(7) 0.11057(6) 0.0269(2) Uani 1 1 d .
H9 H 1.0816 0.0972 0.1126 0.032 Uiso 1 1 calc R
C10 C 0.90423(10) 0.14793(6) 0.10143(6) 0.02277(17) Uani 1 1 d .
H10 H 0.8613 0.0939 0.0967 0.027 Uiso 1 1 calc R
C11 C 0.83588(9) 0.22546(6) 0.09926(5) 0.01752(15) Uani 1 1 d .
C12 C 0.69915(9) 0.23338(6) 0.08560(5) 0.01803(15) Uani 1 1 d .
C13 C 0.61481(10) 0.16524(7) 0.06614(6) 0.02441(18) Uani 1 1 d .
H13 H 0.6440 0.1070 0.0675 0.029 Uiso 1 1 calc R
C14 C 0.48812(10) 0.18298(8) 0.04475(7) 0.0312(2) Uani 1 1 d .
H14 H 0.4311 0.1371 0.0298 0.037 Uiso 1 1 calc R
C15 C 0.44540(10) 0.26842(8) 0.04538(7) 0.0317(2) Uani 1 1 d .
H15 H 0.3590 0.2807 0.0309 0.038 Uiso 1 1 calc R
C16 C 0.52896(9) 0.33624(7) 0.06726(6) 0.02522(19) Uani 1 1 d .
H16 H 0.4975 0.3938 0.0694 0.030 Uiso 1 1 calc R
C17 C 0.65864(9) 0.32128(6) 0.08617(5) 0.01860(15) Uani 1 1 d .
C18 C 0.42809(9) 0.93302(6) 0.17103(6) 0.01917(15) Uani 1 1 d .
C19 C 0.52860(9) 0.98784(6) 0.19480(6) 0.02101(16) Uani 1 1 d .
H19 H 0.5216 1.0479 0.1825 0.025 Uiso 1 1 calc R
C20 C 0.63933(9) 0.95677(6) 0.23629(6) 0.02086(16) Uani 1 1 d .
C21 C 0.65041(9) 0.86808(6) 0.25205(6) 0.02116(16) Uani 1 1 d .
H21 H 0.7266 0.8463 0.2789 0.025 Uiso 1 1 calc R
C22 C 0.55245(9) 0.81058(6) 0.22944(5) 0.01844(15) Uani 1 1 d .
C23 C 0.44207(8) 0.84530(6) 0.19069(5) 0.01620(14) Uani 1 1 d .
N1 N 0.33675(7) 0.78844(5) 0.16948(4) 0.01722(13) Uani 1 1 d .
C25 C 0.23339(9) 0.78461(6) 0.20788(5) 0.01793(15) Uani 1 1 d .
H25 H 0.2205 0.8145 0.2558 0.022 Uiso 1 1 calc R
N2 N 0.15170(8) 0.73153(5) 0.16700(5) 0.01966(14) Uani 1 1 d .
C27 C 0.20435(10) 0.70035(6) 0.10088(6) 0.02287(18) Uani 1 1 d .
H27 H 0.1660 0.6616 0.0616 0.027 Uiso 1 1 calc R
C28 C 0.32057(10) 0.73537(6) 0.10245(5) 0.02138(17) Uani 1 1 d .
H28 H 0.3796 0.7255 0.0649 0.026 Uiso 1 1 calc R
C29 C 0.02524(10) 0.71134(7) 0.18884(6) 0.02560(19) Uani 1 1 d .
H29A H 0.0163 0.7350 0.2428 0.031 Uiso 1 1 calc R
H29B H 0.0148 0.6476 0.1911 0.031 Uiso 1 1 calc R
C30 C -0.07726(10) 0.74936(7) 0.12899(6) 0.02575(19) Uani 1 1 d .
H30A H -0.0676 0.7257 0.0752 0.031 Uiso 1 1 calc R
H30B H -0.1602 0.7305 0.1438 0.031 Uiso 1 1 calc R
C31 C -0.07492(11) 0.84790(7) 0.12493(8) 0.0322(2) Uani 1 1 d .
H31A H 0.0033 0.8669 0.1033 0.039 Uiso 1 1 calc R
H31B H -0.0745 0.8719 0.1796 0.039 Uiso 1 1 calc R
C32 C -0.18804(12) 0.88379(9) 0.07221(8) 0.0350(2) Uani 1 1 d .
H32A H -0.1899 0.8591 0.0183 0.053 Uiso 1 1 calc R
H32B H -0.1815 0.9471 0.0692 0.053 Uiso 1 1 calc R
H32C H -0.2654 0.8681 0.0952 0.053 Uiso 1 1 calc R
C33 C 0.30884(10) 0.96724(7) 0.12573(7) 0.0278(2) Uani 1 1 d .
H33A H 0.2398 0.9630 0.1595 0.042 Uiso 1 1 calc R
H33B H 0.2886 0.9329 0.0770 0.042 Uiso 1 1 calc R
H33C H 0.3208 1.0281 0.1113 0.042 Uiso 1 1 calc R
C34 C 0.74525(11) 1.01813(7) 0.26338(8) 0.0309(2) Uani 1 1 d .
H34A H 0.7385 1.0704 0.2299 0.046 Uiso 1 1 calc R
H34B H 0.8259 0.9896 0.2585 0.046 Uiso 1 1 calc R
H34C H 0.7402 1.0343 0.3194 0.046 Uiso 1 1 calc R
C35 C 0.56442(11) 0.71501(6) 0.24667(7) 0.0280(2) Uani 1 1 d .
H35A H 0.5015 0.6977 0.2820 0.042 Uiso 1 1 calc R
H35B H 0.6487 0.7026 0.2729 0.042 Uiso 1 1 calc R
H35C H 0.5508 0.6824 0.1964 0.042 Uiso 1 1 calc R
Ni1 Ni 0.788236(12) 0.404334(8) 0.103857(7) 0.01806(4) Uani 1 1 d .

loop_
_atom_site_aniso_label
_atom_site_aniso_U_11
_atom_site_aniso_U_22
_atom_site_aniso_U_33
_atom_site_aniso_U_23
_atom_site_aniso_U_13
_atom_site_aniso_U_12
C1 0.0383(6) 0.0193(4) 0.0272(5) -0.0021(3) 0.0112(4) 0.0024(4)
C2 0.0356(6) 0.0218(4) 0.0316(5) -0.0050(4) 0.0016(4) -0.0054(4)
C3 0.0409(6) 0.0210(5) 0.0479(7) -0.0042(4) 0.0215(5) -0.0074(4)
C4 0.0691(9) 0.0218(5) 0.0248(5) 0.0043(4) 0.0145(5) -0.0005(5)
C5 0.0440(7) 0.0211(5) 0.0349(6) 0.0033(4) -0.0009(5) 0.0064(4)
C6 0.0189(4) 0.0201(4) 0.0151(3) -0.0011(3) 0.0011(3) -0.0009(3)
C7 0.0193(4) 0.0289(5) 0.0217(4) -0.0021(3) 0.0012(3) -0.0026(3)
C8 0.0186(4) 0.0387(6) 0.0241(4) -0.0020(4) 0.0024(3) 0.0041(4)
C9 0.0266(5) 0.0291(5) 0.0254(5) -0.0010(4) 0.0045(4) 0.0099(4)
C10 0.0256(4) 0.0202(4) 0.0227(4) -0.0007(3) 0.0033(3) 0.0031(3)
C11 0.0191(4) 0.0186(4) 0.0149(3) 0.0000(3) 0.0021(3) 0.0003(3)
C12 0.0186(4) 0.0203(4) 0.0152(3) 0.0021(3) 0.0020(3) -0.0021(3)
C13 0.0241(4) 0.0245(4) 0.0246(4) 0.0044(3) 0.0019(3) -0.0071(3)
C14 0.0222(5) 0.0376(6) 0.0333(5) 0.0086(4) 0.0002(4) -0.0115(4)
C15 0.0171(4) 0.0446(6) 0.0335(5) 0.0109(5) 0.0023(4) -0.0026(4)
C16 0.0196(4) 0.0325(5) 0.0239(4) 0.0066(4) 0.0041(3) 0.0042(4)
C17 0.0190(4) 0.0222(4) 0.0149(3) 0.0022(3) 0.0030(3) 0.0010(3)
C18 0.0219(4) 0.0163(3) 0.0198(4) 0.0014(3) 0.0044(3) 0.0026(3)
C19 0.0251(4) 0.0145(3) 0.0243(4) -0.0003(3) 0.0069(3) -0.0004(3)
C20 0.0219(4) 0.0188(4) 0.0227(4) -0.0025(3) 0.0064(3) -0.0039(3)
C21 0.0192(4) 0.0198(4) 0.0245(4) 0.0014(3) 0.0022(3) -0.0010(3)
C22 0.0199(4) 0.0156(3) 0.0199(4) 0.0015(3) 0.0025(3) -0.0004(3)
C23 0.0186(4) 0.0152(3) 0.0151(3) -0.0001(3) 0.0031(3) -0.0011(3)
N1 0.0208(3) 0.0169(3) 0.0138(3) -0.0005(2) 0.0012(2) -0.0019(3)
C25 0.0208(4) 0.0184(4) 0.0144(3) -0.0001(3) 0.0009(3) -0.0035(3)
N2 0.0230(4) 0.0183(3) 0.0168(3) 0.0007(2) -0.0016(3) -0.0053(3)
C27 0.0315(5) 0.0206(4) 0.0156(4) -0.0027(3) -0.0020(3) -0.0030(3)
C28 0.0290(4) 0.0207(4) 0.0142(4) -0.0021(3) 0.0012(3) 0.0007(3)
C29 0.0250(4) 0.0279(5) 0.0233(4) 0.0030(3) -0.0002(3) -0.0113(4)
C30 0.0232(4) 0.0285(5) 0.0247(4) -0.0028(4) -0.0018(3) -0.0083(4)
C31 0.0297(5) 0.0269(5) 0.0383(6) -0.0079(4) -0.0046(4) -0.0010(4)
C32 0.0331(6) 0.0363(6) 0.0347(6) -0.0069(5) -0.0018(5) 0.0083(5)
C33 0.0282(5) 0.0230(4) 0.0315(5) 0.0053(4) -0.0012(4) 0.0051(4)
C34 0.0291(5) 0.0255(5) 0.0381(6) -0.0041(4) 0.0037(4) -0.0101(4)
C35 0.0293(5) 0.0170(4) 0.0361(5) 0.0056(4) -0.0041(4) 0.0003(3)
Ni1 0.02220(6) 0.01614(6) 0.01602(6) -0.00046(4) 0.00287(4) 0.00003(4)

loop_
_atom_type_symbol
_atom_type_description
_atom_type_scat_dispersion_real
_atom_type_scat_dispersion_imag
_atom_type_scat_source
C C 0.0033 0.0016 'International Tables Vol C Tables 4.2.6.8 and 6.1.1.4'
H H 0.0000 0.0000 'International Tables Vol C Tables 4.2.6.8 and 6.1.1.4'
N N 0.0061 0.0033 'International Tables Vol C Tables 4.2.6.8 and 6.1.1.4'
Ni Ni 0.3393 1.1124 'International Tables Vol C Tables 4.2.6.8 and 6.1.1.4'

loop_
_geom_angle_atom_site_label_1
_geom_angle_atom_site_label_2
_geom_angle_atom_site_label_3
_geom_angle
C2 C1 C5 107.61(10)
C2 C1 Ni1 70.13(6)
C5 C1 Ni1 70.42(6)
C2 C1 H1 126.2
C5 C1 H1 126.2
Ni1 C1 H1 124.9
C1 C2 C3 107.61(11)
C1 C2 Ni1 71.56(6)
C3 C2 Ni1 69.90(6)
C1 C2 H2 126.2
C3 C2 H2 126.2
Ni1 C2 H2 124.0
C4 C3 C2 108.59(11)
C4 C3 Ni1 73.40(7)
C2 C3 Ni1 70.77(6)
C4 C3 H3 125.7
C2 C3 H3 125.7
Ni1 C3 H3 121.8
C3 C4 C5 107.24(11)
C3 C4 Ni1 68.50(6)
C5 C4 Ni1 69.45(6)
C3 C4 H4 126.4
C5 C4 H4 126.4
Ni1 C4 H4 127.2
C4 C5 C1 108.82(12)
C4 C5 Ni1 72.49(7)
C1 C5 Ni1 70.88(6)
C4 C5 H5 125.6
C1 C5 H5 125.6
Ni1 C5 H5 122.7
C7 C6 C11 116.54(9)
C7 C6 Ni1 128.25(7)
C11 C6 Ni1 115.21(7)
C8 C7 C6 121.73(9)
C8 C7 H7 119.1
C6 C7 H7 119.1
C9 C8 C7 120.51(10)
C9 C8 H8 119.7
C7 C8 H8 119.7
C8 C9 C10 119.47(9)
C8 C9 H9 120.3
C10 C9 H9 120.3
C9 C10 C11 120.13(9)
C9 C10 H10 119.9
C11 C10 H10 119.9
C10 C11 C6 121.60(9)
C10 C11 C12 125.96(8)
C6 C11 C12 112.38(8)
C13 C12 C17 121.73(9)
C13 C12 C11 125.71(9)
C17 C12 C11 112.28(8)
C14 C13 C12 119.94(10)
C14 C13 H13 120.0
C12 C13 H13 120.0
C13 C14 C15 119.64(10)
C13 C14 H14 120.2
C15 C14 H14 120.2
C14 C15 C16 120.41(10)
C14 C15 H15 119.8
C16 C15 H15 119.8
C15 C16 C17 121.60(10)
C15 C16 H16 119.2
C17 C16 H16 119.2
C16 C17 C12 116.59(9)
C16 C17 Ni1 127.90(8)
C12 C17 Ni1 115.29(7)
C19 C18 C23 117.33(8)
C19 C18 C33 121.26(9)
C23 C18 C33 121.41(9)
C18 C19 C20 121.68(9)
C18 C19 H19 119.2
C20 C19 H19 119.2
C21 C20 C19 118.82(9)
C21 C20 C34 120.70(9)
C19 C20 C34 120.49(9)
C22 C21 C20 121.63(9)
C22 C21 H21 119.2
C20 C21 H21 119.2
C23 C22 C21 117.34(8)
C23 C22 C35 121.10(8)
C21 C22 C35 121.56(9)
C22 C23 C18 123.14(8)
C22 C23 N1 118.95(8)
C18 C23 N1 117.92(8)
C25 N1 C28 109.03(8)
C25 N1 C23 124.84(7)
C28 N1 C23 125.87(8)
N2 C25 N1 107.99(8)
N2 C25 H25 126.0
N1 C25 H25 126.0
C25 N2 C27 109.04(8)
C25 N2 C29 124.83(8)
C27 N2 C29 126.12(8)
C28 C27 N2 107.27(8)
C28 C27 H27 126.4
N2 C27 H27 126.4
C27 C28 N1 106.66(9)
C27 C28 H28 126.7
N1 C28 H28 126.7
N2 C29 C30 111.76(8)
N2 C29 H29A 109.3
C30 C29 H29A 109.3
N2 C29 H29B 109.3
C30 C29 H29B 109.3
H29A C29 H29B 107.9
C31 C30 C29 113.52(9)
C31 C30 H30A 108.9
C29 C30 H30A 108.9
C31 C30 H30B 108.9
C29 C30 H30B 108.9
H30A C30 H30B 107.7
C30 C31 C32 111.84(10)
C30 C31 H31A 109.2
C32 C31 H31A 109.2
C30 C31 H31B 109.2
C32 C31 H31B 109.2
H31A C31 H31B 107.9
C31 C32 H32A 109.5
C31 C32 H32B 109.5
H32A C32 H32B 109.5
C31 C32 H32C 109.5
H32A C32 H32C 109.5
H32B C32 H32C 109.5
C18 C33 H33A 109.5
C18 C33 H33B 109.5
H33A C33 H33B 109.5
C18 C33 H33C 109.5
H33A C33 H33C 109.5
H33B C33 H33C 109.5
C20 C34 H34A 109.5
C20 C34 H34B 109.5
H34A C34 H34B 109.5
C20 C34 H34C 109.5
H34A C34 H34C 109.5
H34B C34 H34C 109.5
C22 C35 H35A 109.5
C22 C35 H35B 109.5
H35A C35 H35B 109.5
C22 C35 H35C 109.5
H35A C35 H35C 109.5
H35B C35 H35C 109.5
C6 Ni1 C17 84.76(4)
C6 Ni1 C3 104.01(5)
C17 Ni1 C3 164.59(5)
C6 Ni1 C2 111.88(4)
C17 Ni1 C2 148.40(4)
C3 Ni1 C2 39.34(5)
C6 Ni1 C5 166.07(5)
C17 Ni1 C5 105.08(5)
C3 Ni1 C5 64.27(5)
C2 Ni1 C5 64.51(5)
C6 Ni1 C1 145.28(4)
C17 Ni1 C1 114.65(4)
C3 Ni1 C1 64.82(5)
C2 Ni1 C1 38.31(5)
C5 Ni1 C1 38.70(5)
C6 Ni1 C4 128.03(5)
C17 Ni1 C4 126.74(5)
C3 Ni1 C4 38.10(6)
C2 Ni1 C4 64.52(5)
C5 Ni1 C4 38.05(5)
C1 Ni1 C4 64.25(4)

loop_
_geom_bond_atom_site_label_1
_geom_bond_atom_site_label_2
_geom_bond_distance
C1 C2 1.4036(17)
C1 C5 1.4214(17)
C1 Ni1 2.1481(10)
C1 H1 0.9500
C2 C3 1.4297(17)
C2 Ni1 2.1296(11)
C2 H2 0.9500
C3 C4 1.405(2)
C3 Ni1 2.1181(11)
C3 H3 0.9500
C4 C5 1.410(2)
C4 Ni1 2.1815(11)
C4 H4 0.9500
C5 Ni1 2.1420(11)
C5 H5 0.9500
C6 C7 1.4069(13)
C6 C11 1.4223(13)
C6 Ni1 1.8860(9)
C7 C8 1.3964(15)
C7 H7 0.9500
C8 C9 1.3910(17)
C8 H8 0.9500
C9 C10 1.3916(15)
C9 H9 0.9500
C10 C11 1.3987(13)
C10 H10 0.9500
C11 C12 1.4618(13)
C12 C13 1.4002(13)
C12 C17 1.4218(13)
C13 C14 1.3923(15)
C13 H13 0.9500
C14 C15 1.3935(18)
C14 H14 0.9500
C15 C16 1.3986(16)
C15 H15 0.9500
C16 C17 1.4093(13)
C16 H16 0.9500
C17 Ni1 1.8869(9)
C18 C19 1.3922(13)
C18 C23 1.3951(12)
C18 C33 1.5101(14)
C19 C20 1.3944(14)
C19 H19 0.9500
C20 C21 1.3940(13)
C20 C34 1.5086(14)
C21 C22 1.3940(13)
C21 H21 0.9500
C22 C23 1.3937(13)
C22 C35 1.5030(13)
C23 N1 1.4419(11)
N1 C25 1.3387(12)
N1 C28 1.3873(12)
C25 N2 1.3333(11)
C25 H25 0.9500
N2 C27 1.3830(13)
N2 C29 1.4718(13)
C27 C28 1.3531(15)
C27 H27 0.9500
C28 H28 0.9500
C29 C30 1.5246(15)
C29 H29A 0.9900
C29 H29B 0.9900
C30 C31 1.5195(16)
C30 H30A 0.9900
C30 H30B 0.9900
C31 C32 1.5261(17)
C31 H31A 0.9900
C31 H31B 0.9900
C32 H32A 0.9800
C32 H32B 0.9800
C32 H32C 0.9800
C33 H33A 0.9800
C33 H33B 0.9800
C33 H33C 0.9800
C34 H34A 0.9800
C34 H34B 0.9800
C34 H34C 0.9800
C35 H35A 0.9800
C35 H35B 0.9800
C35 H35C 0.9800

loop_
_geom_torsion_atom_site_label_1
_geom_torsion_atom_site_label_2
_geom_torsion_atom_site_label_3
_geom_torsion_atom_site_label_4
_geom_torsion
C5 C1 C2 C3 0.17(12)
Ni1 C1 C2 C3 60.93(7)
C5 C1 C2 Ni1 -60.76(8)
C1 C2 C3 C4 2.12(13)
Ni1 C2 C3 C4 64.11(8)
C1 C2 C3 Ni1 -61.99(8)
C2 C3 C4 C5 -3.56(13)
Ni1 C3 C4 C5 58.86(8)
C2 C3 C4 Ni1 -62.42(8)
C3 C4 C5 C1 3.68(13)
Ni1 C4 C5 C1 61.94(8)
C3 C4 C5 Ni1 -58.26(8)
C2 C1 C5 C4 -2.39(13)
Ni1 C1 C5 C4 -62.96(8)
C2 C1 C5 Ni1 60.57(8)
C11 C6 C7 C8 -0.68(14)
Ni1 C6 C7 C8 -179.90(8)
C6 C7 C8 C9 -0.64(16)
C7 C8 C9 C10 1.31(16)
C8 C9 C10 C11 -0.64(15)
C9 C10 C11 C6 -0.73(14)
C9 C10 C11 C12 176.40(9)
C7 C6 C11 C10 1.36(13)
Ni1 C6 C11 C10 -179.32(7)
C7 C6 C11 C12 -176.13(8)
Ni1 C6 C11 C12 3.20(10)
C10 C11 C12 C13 -5.42(15)
C6 C11 C12 C13 171.93(9)
C10 C11 C12 C17 -179.42(9)
C6 C11 C12 C17 -2.07(11)
C17 C12 C13 C14 1.59(15)
C11 C12 C13 C14 -171.88(9)
C12 C13 C14 C15 -2.07(16)
C13 C14 C15 C16 0.07(17)
C14 C15 C16 C17 2.52(17)
C15 C16 C17 C12 -2.93(14)
C15 C16 C17 Ni1 171.43(8)
C13 C12 C17 C16 0.89(13)
C11 C12 C17 C16 175.16(8)
C13 C12 C17 Ni1 -174.19(7)
C11 C12 C17 Ni1 0.08(10)
C23 C18 C19 C20 0.29(14)
C33 C18 C19 C20 -179.66(9)
C18 C19 C20 C21 1.94(14)
C18 C19 C20 C34 -178.22(9)
C19 C20 C21 C22 -1.89(14)
C34 C20 C21 C22 178.26(10)
C20 C21 C22 C23 -0.38(14)
C20 C21 C22 C35 -179.84(10)
C21 C22 C23 C18 2.77(13)
C35 C22 C23 C18 -177.76(9)
C21 C22 C23 N1 -177.35(8)
C35 C22 C23 N1 2.12(13)
C19 C18 C23 C22 -2.73(13)
C33 C18 C23 C22 177.22(9)
C19 C18 C23 N1 177.39(8)
C33 C18 C23 N1 -2.66(13)
C22 C23 N1 C25 104.83(11)
C18 C23 N1 C25 -75.28(11)
C22 C23 N1 C28 -81.61(11)
C18 C23 N1 C28 98.28(11)
C28 N1 C25 N2 -0.60(10)
C23 N1 C25 N2 173.88(8)
N1 C25 N2 C27 0.22(10)
N1 C25 N2 C29 -178.78(8)
C25 N2 C27 C28 0.25(11)
C29 N2 C27 C28 179.24(9)
N2 C27 C28 N1 -0.60(11)
C25 N1 C28 C27 0.76(11)
C23 N1 C28 C27 -173.66(8)
C25 N2 C29 C30 111.50(10)
C27 N2 C29 C30 -67.33(13)
N2 C29 C30 C31 -62.73(12)
C29 C30 C31 C32 -173.04(10)
C7 C6 Ni1 C17 176.67(9)
C11 C6 Ni1 C17 -2.56(7)
C7 C6 Ni1 C3 9.55(10)
C11 C6 Ni1 C3 -169.69(7)
C7 C6 Ni1 C2 -31.09(10)
C11 C6 Ni1 C2 149.67(7)
C7 C6 Ni1 C5 41.0(2)
C11 C6 Ni1 C5 -138.21(17)
C7 C6 Ni1 C1 -56.25(12)
C11 C6 Ni1 C1 124.52(8)
C7 C6 Ni1 C4 42.98(11)
C11 C6 Ni1 C4 -136.25(7)
C16 C17 Ni1 C6 -173.07(9)
C12 C17 Ni1 C6 1.35(7)
C16 C17 Ni1 C3 -47.5(2)
C12 C17 Ni1 C3 126.92(15)
C16 C17 Ni1 C2 62.52(12)
C12 C17 Ni1 C2 -123.05(9)
C16 C17 Ni1 C5 -3.11(10)
C12 C17 Ni1 C5 171.31(7)
C16 C17 Ni1 C1 36.92(10)
C12 C17 Ni1 C1 -148.65(7)
C16 C17 Ni1 C4 -38.37(11)
C12 C17 Ni1 C4 136.06(7)
C4 C3 Ni1 C6 135.30(7)
C2 C3 Ni1 C6 -107.55(7)
C4 C3 Ni1 C17 11.9(2)
C2 C3 Ni1 C17 129.05(16)
C4 C3 Ni1 C2 -117.15(10)
C4 C3 Ni1 C5 -36.68(7)
C2 C3 Ni1 C5 80.47(8)
C4 C3 Ni1 C1 -79.73(8)
C2 C3 Ni1 C1 37.42(7)
C2 C3 Ni1 C4 117.15(10)
C1 C2 Ni1 C6 -157.01(6)
C3 C2 Ni1 C6 85.50(8)
C1 C2 Ni1 C17 -39.31(11)
C3 C2 Ni1 C17 -156.80(8)
C1 C2 Ni1 C3 117.49(10)
C1 C2 Ni1 C5 37.69(7)
C3 C2 Ni1 C5 -79.80(8)
C3 C2 Ni1 C1 -117.49(10)
C1 C2 Ni1 C4 80.03(8)
C3 C2 Ni1 C4 -37.46(8)
C4 C5 Ni1 C6 2.5(2)
C1 C5 Ni1 C6 -115.37(18)
C4 C5 Ni1 C17 -131.37(8)
C1 C5 Ni1 C17 110.77(7)
C4 C5 Ni1 C3 36.72(8)
C1 C5 Ni1 C3 -81.14(8)
C4 C5 Ni1 C2 80.55(9)
C1 C5 Ni1 C2 -37.31(7)
C4 C5 Ni1 C1 117.86(11)
C1 C5 Ni1 C4 -117.86(11)
C2 C1 Ni1 C6 39.52(10)
C5 C1 Ni1 C6 157.55(8)
C2 C1 Ni1 C17 158.58(7)
C5 C1 Ni1 C17 -83.39(8)
C2 C1 Ni1 C3 -38.42(7)
C5 C1 Ni1 C3 79.61(8)
C5 C1 Ni1 C2 118.03(10)
C2 C1 Ni1 C5 -118.03(10)
C2 C1 Ni1 C4 -80.80(8)
C5 C1 Ni1 C4 37.23(8)
C3 C4 Ni1 C6 -60.04(9)
C5 C4 Ni1 C6 -179.24(7)
C3 C4 Ni1 C17 -176.08(7)
C5 C4 Ni1 C17 64.73(9)
C5 C4 Ni1 C3 -119.19(11)
C3 C4 Ni1 C2 38.67(7)
C5 C4 Ni1 C2 -80.53(8)
C3 C4 Ni1 C5 119.19(11)
C3 C4 Ni1 C1 81.34(8)
C5 C4 Ni1 C1 -37.85(7)
